data_7008006
loop_
_publ_author_name
'Avent, Anthony G.'
'Crimmin, Mark R.'
'Hill, Michael S.'
'Hitchcock, Peter B.'

_publ_section_title
;
 Kinetic stability of heteroleptic (beta-diketiminato) heavier
 alkaline-earth (Ca, Sr, Ba) amides.
;
_journal_issue 2
_journal_name_full 'Dalton transactions (Cambridge, England : 2003)'
_journal_page_first 278
_journal_page_last 284
_journal_paper_doi 10.1039/b415468a
_journal_year 2005
_chemical_compound_source 'synthesis as described'
_chemical_formula_moiety 'C64 H98 Ca2 N6 O2'
_chemical_formula_sum 'C64 H98 Ca2 N6 O2'
_chemical_formula_weight 1063.64
_chemical_name_systematic
;
?
;
_space_group_IT_number 14
_symmetry_cell_setting monoclinic
_symmetry_Int_Tables_number 14
_symmetry_space_group_name_Hall '-P 2yn'
_symmetry_space_group_name_H-M 'P 1 21/n 1'
_atom_sites_solution_hydrogens geom
_atom_sites_solution_primary direct
_atom_sites_solution_secondary difmap
_audit_conform_dict_location ftp://ftp.iucr.org/pub/cif_core.dic
_audit_conform_dict_name cif_core.dic
_audit_conform_dict_version 2.2
_audit_creation_date 2004-03-01T10:29:10-00:00
_audit_creation_method 'WinGX routine CIF_UPDATE'
_cell_angle_alpha 90
_cell_angle_beta 99.405(1)
_cell_angle_gamma 90
_cell_formula_units_Z 2
_cell_length_a 11.8176(2)
_cell_length_b 15.3722(4)
_cell_length_c 17.7226(4)
_cell_measurement_reflns_used 27656
_cell_measurement_temperature 173(2)
_cell_measurement_theta_max 25.028
_cell_measurement_theta_min 3.705
_cell_measurement_wavelength 0.71073
_cell_volume 3176.25(12)
_computing_cell_refinement 'HKL Scalepack (Otwinowski & Minor 1997)'
_computing_data_collection 'Collect (Nonius BV, 1997-2000)'
_computing_data_reduction 'HKL Denzo and Scalepack (Otwinowski & Minor 1997)'
_computing_molecular_graphics 'Ortep-3 for Windows (Farrugia, 1997)'
_computing_publication_material 'WinGX publication routines (Farrugia, 1999)'
_computing_structure_refinement 'SHELXL-97 (Sheldrick, 1997)'
_computing_structure_solution 'SHELXS-97 (Sheldrick, 1997)'
_diffrn_ambient_temperature 173(2)
_diffrn_detector 'CCD plate'
_diffrn_measured_fraction_theta_full 0.994
_diffrn_measured_fraction_theta_max 0.994
_diffrn_measurement_device '95mm CCD camera on \k-goniostat'
_diffrn_measurement_device_type KappaCCD
_diffrn_measurement_method 'CCD rotation images, thick slices'
_diffrn_orient_matrix_type 'by Nonius Collect from scalepack cell'
_diffrn_orient_matrix_UB_11 -0.749881E-1
_diffrn_orient_matrix_UB_12 0.254642E-1
_diffrn_orient_matrix_UB_13 -0.243713E-1
_diffrn_orient_matrix_UB_21 0.137404E-1
_diffrn_orient_matrix_UB_22 -0.211854E-1
_diffrn_orient_matrix_UB_23 -0.510805E-1
_diffrn_orient_matrix_UB_31 -0.393055E-1
_diffrn_orient_matrix_UB_32 -0.559873E-1
_diffrn_orient_matrix_UB_33 0.82441E-2
_diffrn_radiation_monochromator graphite
_diffrn_radiation_probe x-ray
_diffrn_radiation_type MoK\a
_diffrn_radiation_wavelength 0.7107
_diffrn_reflns_av_R_equivalents 0.0848
_diffrn_reflns_av_unetI/netI 0.0373
_diffrn_reflns_limit_h_max 14
_diffrn_reflns_limit_h_min -13
_diffrn_reflns_limit_k_max 18
_diffrn_reflns_limit_k_min -18
_diffrn_reflns_limit_l_max 21
_diffrn_reflns_limit_l_min -20
_diffrn_reflns_number 48654
_diffrn_reflns_theta_full 25.04
_diffrn_reflns_theta_max 25.04
_diffrn_reflns_theta_min 3.74
_diffrn_source 'Enraf Nonius FR590'
_exptl_absorpt_coefficient_mu 0.224
_exptl_absorpt_correction_T_max 0.977
_exptl_absorpt_correction_T_min 0.807
_exptl_absorpt_correction_type multi-scan
_exptl_absorpt_process_details
;
[c.f. r.h. blessing, acta cryst. (1995), a51, 33-38]
;
_exptl_crystal_colour colourless
_exptl_crystal_density_diffrn 1.112
_exptl_crystal_density_method 'not measured'
_exptl_crystal_description prism
_exptl_crystal_F_000 1160
_exptl_crystal_size_max 0.2
_exptl_crystal_size_mid 0.1
_exptl_crystal_size_min 0.1
_refine_diff_density_max 0.412
_refine_diff_density_min -0.268
_refine_diff_density_rms 0.046
_refine_ls_extinction_method none
_refine_ls_goodness_of_fit_ref 1.034
_refine_ls_hydrogen_treatment mixed
_refine_ls_matrix_type full
_refine_ls_number_parameters 339
_refine_ls_number_reflns 5575
_refine_ls_number_restraints 7
_refine_ls_restrained_S_all 1.034
_refine_ls_R_factor_all 0.0702
_refine_ls_R_factor_gt 0.0508
_refine_ls_shift/su_max 0.001
_refine_ls_shift/su_mean 0
_refine_ls_structure_factor_coef Fsqd
_refine_ls_weighting_details 'calc w=1/[\s^2^(Fo^2^)+(0.0393P)^2^+3.1792P] where P=(Fo^2^+2Fc^2^)/3'
_refine_ls_weighting_scheme calc
_refine_ls_wR_factor_gt 0.1091
_refine_ls_wR_factor_ref 0.1189
_reflns_number_gt 4454
_reflns_number_total 5575
_reflns_threshold_expression >2sigma(I)
_cod_data_source_file b415468a.txt
_cod_data_source_block mar104
_cod_original_sg_symbol_H-M P2(1)/n
_cod_database_code 7008006

loop_
_symmetry_equiv_pos_as_xyz
'x, y, z'
'-x+1/2, y+1/2, -z+1/2'
'-x, -y, -z'
'x-1/2, -y-1/2, z-1/2'

loop_
_atom_site_label
_atom_site_type_symbol
_atom_site_fract_x
_atom_site_fract_y
_atom_site_fract_z
_atom_site_U_iso_or_equiv
_atom_site_adp_type
_atom_site_occupancy
_atom_site_symmetry_multiplicity
_atom_site_calc_flag
_atom_site_refinement_flags
_atom_site_disorder_assembly
_atom_site_disorder_group
Ca Ca 0.01227(4) 0.58567(3) 0.07100(3) 0.02745(14) Uani 1 1 d . . .
O O 0.20770(14) 0.57196(11) 0.13816(10) 0.0422(4) Uani 1 1 d . . .
N1 N 0.01753(14) 0.74258(11) 0.06987(10) 0.0221(4) Uani 1 1 d . . .
N2 N -0.08102(15) 0.61847(11) 0.17804(10) 0.0256(4) Uani 1 1 d . . .
N3 N 0.0744(2) 0.43627(14) 0.05790(14) 0.0450(6) Uani 1 1 d . . .
H3X H 0.060(3) 0.390(2) 0.0913(19) 0.074(11) Uiso 1 1 d . . .
C1 C 0.03926(17) 0.78661(13) 0.13500(12) 0.0222(5) Uani 1 1 d . . .
C2 C 0.01703(17) 0.75639(14) 0.20576(12) 0.0235(5) Uani 1 1 d . . .
H2 H 0.0525 0.7892 0.2486 0.028 Uiso 1 1 calc R . .
C3 C -0.04933(17) 0.68514(14) 0.22414(12) 0.0236(5) Uani 1 1 d . . .
C4 C 0.0902(2) 0.87775(15) 0.13619(14) 0.0337(5) Uani 1 1 d . . .
H4C H 0.15 0.8792 0.1039 0.051 Uiso 1 1 calc R . .
H4B H 0.1235 0.8932 0.1888 0.051 Uiso 1 1 calc R . .
H4A H 0.0297 0.9195 0.1167 0.051 Uiso 1 1 calc R . .
C5 C -0.0864(2) 0.69270(16) 0.30192(13) 0.0346(6) Uani 1 1 d . . .
H5C H -0.1317 0.6415 0.3109 0.052 Uiso 1 1 calc R . .
H5B H -0.133 0.7452 0.3033 0.052 Uiso 1 1 calc R . .
H5A H -0.0184 0.6963 0.3417 0.052 Uiso 1 1 calc R . .
C6 C 0.01945(18) 0.78781(14) -0.00054(12) 0.0248(5) Uani 1 1 d . . .
C7 C -0.0752(2) 0.83900(16) -0.03255(14) 0.0330(5) Uani 1 1 d . . .
C8 C -0.0737(2) 0.87886(18) -0.10292(15) 0.0403(6) Uani 1 1 d . . .
H8 H -0.137 0.9137 -0.1247 0.048 Uiso 1 1 calc R . .
C9 C 0.0173(2) 0.86907(19) -0.14178(15) 0.0456(7) Uani 1 1 d . . .
H9 H 0.0167 0.8969 -0.1897 0.055 Uiso 1 1 calc R . .
C10 C 0.1093(2) 0.81849(18) -0.11037(14) 0.0415(6) Uani 1 1 d . . .
H10 H 0.1716 0.8113 -0.1375 0.05 Uiso 1 1 calc R . .
C11 C 0.11327(19) 0.77763(15) -0.03987(13) 0.0297(5) Uani 1 1 d . . .
C12 C -0.1787(2) 0.85354(19) 0.00752(16) 0.0461(7) Uani 1 1 d . . .
H12 H -0.1653 0.8214 0.0572 0.055 Uiso 1 1 calc R . .
C13 C -0.2877(2) 0.8173(2) -0.0411(2) 0.0655(10) Uani 1 1 d . . .
H13C H -0.3532 0.827 -0.0147 0.098 Uiso 1 1 calc R . .
H13B H -0.2784 0.7548 -0.049 0.098 Uiso 1 1 calc R . .
H13A H -0.3011 0.847 -0.0907 0.098 Uiso 1 1 calc R . .
C14 C -0.1959(3) 0.9500(2) 0.02433(19) 0.0634(9) Uani 1 1 d . . .
H14C H -0.2626 0.9565 0.0502 0.095 Uiso 1 1 calc R . .
H14B H -0.2086 0.9826 -0.0238 0.095 Uiso 1 1 calc R . .
H14A H -0.1274 0.9724 0.0573 0.095 Uiso 1 1 calc R . .
C15 C 0.2185(2) 0.72588(16) -0.00623(15) 0.0354(6) Uani 1 1 d . . .
H15 H 0.2047 0.7005 0.0434 0.042 Uiso 1 1 calc R . .
C16 C 0.3244(2) 0.7846(2) 0.0100(2) 0.0591(8) Uani 1 1 d . . .
H16C H 0.3912 0.7498 0.0322 0.089 Uiso 1 1 calc R . .
H16B H 0.3112 0.8304 0.0461 0.089 Uiso 1 1 calc R . .
H16A H 0.3386 0.8112 -0.0378 0.089 Uiso 1 1 calc R . .
C17 C 0.2417(3) 0.6513(2) -0.05816(19) 0.0586(8) Uani 1 1 d . . .
H17C H 0.31 0.6193 -0.0343 0.088 Uiso 1 1 calc R . .
H17B H 0.2544 0.6746 -0.1076 0.088 Uiso 1 1 calc R . .
H17A H 0.1755 0.6119 -0.0661 0.088 Uiso 1 1 calc R . .
C18 C -0.15896(19) 0.55558(14) 0.20116(14) 0.0296(5) Uani 1 1 d . A .
C19 C -0.27543(19) 0.55968(14) 0.16803(13) 0.0285(5) Uani 1 1 d . . .
C20 C -0.3509(2) 0.50021(16) 0.19185(16) 0.0381(6) Uani 1 1 d . . .
H20 H -0.43 0.5031 0.1705 0.046 Uiso 1 1 calc R . .
C21 C -0.3144(2) 0.43726(17) 0.24549(17) 0.0444(7) Uani 1 1 d . . .
H21 H -0.3678 0.3982 0.2618 0.053 Uiso 1 1 calc R . .
C22 C -0.2005(3) 0.43165(18) 0.27493(17) 0.0517(8) Uani 1 1 d . A .
H22 H -0.175 0.3872 0.311 0.062 Uiso 1 1 calc R . .
C23 C -0.1207(2) 0.48929(18) 0.25360(18) 0.0504(8) Uani 1 1 d . . .
C24 C -0.31894(19) 0.62984(15) 0.11015(14) 0.0314(5) Uani 1 1 d . . .
H24 H -0.2545 0.6455 0.0825 0.038 Uiso 1 1 calc R . .
C25 C -0.4197(2) 0.60065(18) 0.05028(16) 0.0440(7) Uani 1 1 d . . .
H25C H -0.4432 0.6485 0.0146 0.066 Uiso 1 1 calc R . .
H25B H -0.4842 0.584 0.0757 0.066 Uiso 1 1 calc R . .
H25A H -0.3965 0.5506 0.0221 0.066 Uiso 1 1 calc R . .
C26 C -0.3514(3) 0.71137(18) 0.15037(17) 0.0524(8) Uani 1 1 d . . .
H26C H -0.3787 0.756 0.1122 0.079 Uiso 1 1 calc R . .
H26B H -0.2841 0.7332 0.1849 0.079 Uiso 1 1 calc R . .
H26A H -0.4123 0.6975 0.1799 0.079 Uiso 1 1 calc R . .
C30 C 0.1986(3) 0.4405(2) 0.06664(18) 0.0569(8) Uani 1 1 d . . .
H30B H 0.2194 0.4695 0.0209 0.068 Uiso 1 1 calc R . .
H30A H 0.2288 0.3804 0.0677 0.068 Uiso 1 1 calc R . .
C31 C 0.2577(2) 0.48728(19) 0.13649(18) 0.0509(7) Uani 1 1 d . . .
H31B H 0.2481 0.4544 0.1831 0.061 Uiso 1 1 calc R . .
H31A H 0.3407 0.4924 0.1348 0.061 Uiso 1 1 calc R . .
C32 C 0.2658(3) 0.6246(2) 0.19814(19) 0.0663(10) Uani 1 1 d . . .
H32C H 0.2658 0.5954 0.2473 0.1 Uiso 1 1 calc R . .
H32B H 0.2266 0.6808 0.1983 0.1 Uiso 1 1 calc R . .
H32A H 0.345 0.634 0.1902 0.1 Uiso 1 1 calc R . .
C27 C -0.0028(4) 0.4849(3) 0.2984(3) 0.0355(12) Uiso 0.615(8) 1 d PD A 1
H27 H 0.0415 0.5357 0.2834 0.043 Uiso 0.615(8) 1 calc PR A 1
C28 C 0.0098(4) 0.4840(3) 0.3857(3) 0.0471(14) Uiso 0.615(8) 1 d PD A 1
H28A H 0.0912 0.481 0.4079 0.071 Uiso 0.615(8) 1 calc PR A 1
H28B H -0.0302 0.4332 0.402 0.071 Uiso 0.615(8) 1 calc PR A 1
H28C H -0.0238 0.5372 0.4031 0.071 Uiso 0.615(8) 1 calc PR A 1
C29 C 0.0523(5) 0.4020(4) 0.2732(3) 0.0543(15) Uiso 0.615(8) 1 d PD A 1
H29A H 0.1308 0.3968 0.3011 0.081 Uiso 0.615(8) 1 calc PR A 1
H29B H 0.0541 0.4048 0.2181 0.081 Uiso 0.615(8) 1 calc PR A 1
H29C H 0.0074 0.3513 0.2842 0.081 Uiso 0.615(8) 1 calc PR A 1
C27A C 0.0177(6) 0.4623(5) 0.2644(4) 0.038(2) Uiso 0.385(8) 1 d PD A 2
H27A H 0.0566 0.5003 0.2307 0.046 Uiso 0.385(8) 1 calc PR A 2
C28A C 0.0609(11) 0.4854(7) 0.3465(6) 0.088(4) Uiso 0.385(8) 1 d PD A 2
H28D H 0.0448 0.5468 0.355 0.132 Uiso 0.385(8) 1 calc PR A 2
H28E H 0.1438 0.4753 0.358 0.132 Uiso 0.385(8) 1 calc PR A 2
H28F H 0.0222 0.4491 0.38 0.132 Uiso 0.385(8) 1 calc PR A 2
C29A C 0.0444(6) 0.3683(5) 0.2494(5) 0.041(2) Uiso 0.385(8) 1 d PD A 2
H29D H 0.0158 0.3542 0.1957 0.061 Uiso 0.385(8) 1 calc PR A 2
H29E H 0.0071 0.3305 0.2825 0.061 Uiso 0.385(8) 1 calc PR A 2
H29F H 0.1275 0.3592 0.2601 0.061 Uiso 0.385(8) 1 calc PR A 2

loop_
_atom_site_aniso_label
_atom_site_aniso_U_11
_atom_site_aniso_U_22
_atom_site_aniso_U_33
_atom_site_aniso_U_23
_atom_site_aniso_U_13
_atom_site_aniso_U_12
Ca 0.0317(3) 0.0195(2) 0.0304(3) -0.00559(19) 0.00287(19) 0.00327(19)
O 0.0353(10) 0.0440(11) 0.0440(11) -0.0038(8) -0.0032(8) 0.0115(8)
N1 0.0237(9) 0.0195(9) 0.0235(10) 0.0002(8) 0.0051(7) 0.0012(7)
N2 0.0240(9) 0.0205(9) 0.0319(11) 0.0030(8) 0.0038(8) -0.0030(7)
N3 0.0631(16) 0.0276(12) 0.0402(14) -0.0025(10) -0.0032(11) 0.0106(11)
C1 0.0189(10) 0.0189(11) 0.0287(12) -0.0012(9) 0.0041(9) 0.0011(8)
C2 0.0227(11) 0.0218(11) 0.0254(12) -0.0046(9) 0.0020(9) -0.0013(9)
C3 0.0206(11) 0.0232(11) 0.0267(12) 0.0030(9) 0.0032(9) 0.0027(9)
C4 0.0389(13) 0.0252(12) 0.0360(14) -0.0009(10) 0.0034(11) -0.0101(10)
C5 0.0393(14) 0.0353(14) 0.0321(14) 0.0012(11) 0.0142(11) -0.0012(11)
C6 0.0282(12) 0.0215(11) 0.0244(12) -0.0006(9) 0.0033(9) -0.0044(9)
C7 0.0327(13) 0.0336(13) 0.0320(13) 0.0042(11) 0.0038(10) 0.0008(10)
C8 0.0408(15) 0.0424(15) 0.0353(15) 0.0106(12) -0.0006(11) 0.0029(12)
C9 0.0556(17) 0.0538(17) 0.0276(14) 0.0116(12) 0.0075(12) -0.0019(14)
C10 0.0426(15) 0.0536(17) 0.0308(14) 0.0028(12) 0.0136(11) -0.0013(13)
C11 0.0322(12) 0.0309(13) 0.0271(13) -0.0016(10) 0.0077(10) -0.0023(10)
C12 0.0347(14) 0.0564(18) 0.0478(17) 0.0243(14) 0.0089(12) 0.0133(13)
C13 0.0372(16) 0.0458(18) 0.114(3) 0.0098(18) 0.0143(17) 0.0017(13)
C14 0.0493(18) 0.079(2) 0.061(2) -0.0169(18) 0.0062(15) 0.0171(17)
C15 0.0313(13) 0.0400(14) 0.0376(14) 0.0031(11) 0.0139(10) 0.0046(11)
C16 0.0415(16) 0.061(2) 0.072(2) -0.0105(17) 0.0014(15) 0.0018(14)
C17 0.0576(19) 0.0454(17) 0.074(2) -0.0103(16) 0.0133(16) 0.0130(15)
C18 0.0297(12) 0.0246(11) 0.0349(13) 0.0014(10) 0.0068(10) -0.0060(10)
C19 0.0291(12) 0.0229(12) 0.0355(13) -0.0064(10) 0.0114(10) -0.0012(9)
C20 0.0293(13) 0.0338(14) 0.0541(17) -0.0061(12) 0.0153(12) -0.0061(10)
C21 0.0493(17) 0.0328(14) 0.0551(18) -0.0014(12) 0.0208(13) -0.0162(12)
C22 0.0585(19) 0.0370(16) 0.0567(19) 0.0175(13) 0.0007(14) -0.0166(13)
C23 0.0415(15) 0.0393(15) 0.065(2) 0.0211(14) -0.0063(13) -0.0142(12)
C24 0.0242(12) 0.0276(12) 0.0427(14) -0.0035(11) 0.0066(10) 0.0001(10)
C25 0.0317(13) 0.0435(16) 0.0539(17) -0.0097(13) -0.0016(12) 0.0016(12)
C26 0.0623(19) 0.0341(15) 0.0565(19) -0.0102(13) -0.0032(15) 0.0134(14)
C30 0.070(2) 0.0451(17) 0.058(2) -0.0056(14) 0.0179(16) 0.0254(15)
C31 0.0355(15) 0.0500(17) 0.066(2) 0.0064(15) 0.0044(13) 0.0180(13)
C32 0.0477(18) 0.078(2) 0.064(2) -0.0233(18) -0.0171(15) 0.0117(17)

loop_
_atom_type_symbol
_atom_type_description
_atom_type_scat_dispersion_real
_atom_type_scat_dispersion_imag
_atom_type_scat_source
C C 0.0033 0.0016 'International Tables Vol C Tables 4.2.6.8 and 6.1.1.4'
H H 0 0 'International Tables Vol C Tables 4.2.6.8 and 6.1.1.4'
Ca Ca 0.2262 0.3064 'International Tables Vol C Tables 4.2.6.8 and 6.1.1.4'
N N 0.0061 0.0033 'International Tables Vol C Tables 4.2.6.8 and 6.1.1.4'
O O 0.0106 0.006 'International Tables Vol C Tables 4.2.6.8 and 6.1.1.4'

loop_
_geom_angle_atom_site_label_1
_geom_angle_atom_site_label_2
_geom_angle_atom_site_label_3
_geom_angle
_geom_angle_site_symmetry_1
_geom_angle_site_symmetry_3
_geom_angle_publ_flag
N3 Ca N2 127.60(8) 3_565 . ?
N3 Ca N1 98.16(7) 3_565 . ?
N2 Ca N1 79.18(6) . . ?
N3 Ca O 133.38(8) 3_565 . ?
N2 Ca O 98.85(6) . . ?
N1 Ca O 93.85(6) . . ?
N3 Ca N3 82.15(8) 3_565 . ?
N2 Ca N3 117.31(8) . . ?
N1 Ca N3 159.05(8) . . ?
O Ca N3 71.77(7) . . ?
C32 O C31 112.5(2) . . ?
C32 O Ca 128.45(16) . . ?
C31 O Ca 115.55(15) . . ?
C1 N1 C6 118.83(17) . . ?
C1 N1 Ca 120.29(14) . . ?
C6 N1 Ca 119.78(13) . . ?
C3 N2 C18 118.22(19) . . ?
C3 N2 Ca 122.00(14) . . ?
C18 N2 Ca 118.81(14) . . ?
C30 N3 Ca 112.30(18) . 3_565 ?
C30 N3 Ca 105.26(17) . . ?
Ca N3 Ca 97.85(8) 3_565 . ?
N1 C1 C2 124.85(19) . . ?
N1 C1 C4 120.07(19) . . ?
C2 C1 C4 115.06(19) . . ?
C1 C2 C3 130.8(2) . . ?
N2 C3 C2 124.6(2) . . ?
N2 C3 C5 121.64(19) . . ?
C2 C3 C5 113.75(19) . . ?
C7 C6 C11 120.0(2) . . ?
C7 C6 N1 119.83(19) . . ?
C11 C6 N1 120.14(19) . . ?
C8 C7 C6 118.7(2) . . ?
C8 C7 C12 118.7(2) . . ?
C6 C7 C12 122.5(2) . . ?
C9 C8 C7 121.7(2) . . ?
C8 C9 C10 119.3(2) . . ?
C9 C10 C11 121.7(2) . . ?
C10 C11 C6 118.6(2) . . ?
C10 C11 C15 119.7(2) . . ?
C6 C11 C15 121.7(2) . . ?
C7 C12 C14 111.9(2) . . ?
C7 C12 C13 110.4(2) . . ?
C14 C12 C13 109.6(2) . . ?
C11 C15 C17 112.0(2) . . ?
C11 C15 C16 111.0(2) . . ?
C17 C15 C16 109.6(2) . . ?
C23 C18 C19 119.8(2) . . ?
C23 C18 N2 121.6(2) . . ?
C19 C18 N2 118.6(2) . . ?
C20 C19 C18 118.4(2) . . ?
C20 C19 C24 120.6(2) . . ?
C18 C19 C24 120.91(19) . . ?
C21 C20 C19 121.9(2) . . ?
C22 C21 C20 119.2(2) . . ?
C21 C22 C23 121.7(3) . . ?
C22 C23 C18 118.9(2) . . ?
C22 C23 C27 116.3(3) . . ?
C18 C23 C27 124.0(3) . . ?
C22 C23 C27A 120.4(3) . . ?
C18 C23 C27A 117.4(3) . . ?
C19 C24 C26 110.6(2) . . ?
C19 C24 C25 113.6(2) . . ?
C26 C24 C25 109.9(2) . . ?
N3 C30 C31 115.8(2) . . ?
O C31 C30 108.3(2) . . ?
C23 C27 C28 117.9(4) . . ?
C23 C27 C29 106.7(4) . . ?
C28 C27 C29 108.2(4) . . ?
C28A C27A C29A 110.4(7) . . ?
C28A C27A C23 103.0(7) . . ?
C29A C27A C23 116.5(5) . . ?

loop_
_geom_bond_atom_site_label_1
_geom_bond_atom_site_label_2
_geom_bond_distance
_geom_bond_site_symmetry_2
_geom_bond_publ_flag
Ca N3 2.370(2) 3_565 ?
Ca N2 2.3983(19) . ?
Ca N1 2.4130(17) . ?
Ca O 2.4283(17) . ?
Ca N3 2.434(2) . ?
O C32 1.420(3) . ?
O C31 1.432(3) . ?
N1 C1 1.326(3) . ?
N1 C6 1.432(3) . ?
N2 C3 1.326(3) . ?
N2 C18 1.440(3) . ?
N3 C30 1.452(4) . ?
N3 Ca 2.370(2) 3_565 ?
C1 C2 1.402(3) . ?
C1 C4 1.524(3) . ?
C2 C3 1.416(3) . ?
C3 C5 1.518(3) . ?
C6 C7 1.409(3) . ?
C6 C11 1.411(3) . ?
C7 C8 1.392(3) . ?
C7 C12 1.527(3) . ?
C8 C9 1.377(4) . ?
C9 C10 1.377(4) . ?
C10 C11 1.392(3) . ?
C11 C15 1.514(3) . ?
C12 C14 1.532(4) . ?
C12 C13 1.532(4) . ?
C15 C17 1.523(4) . ?
C15 C16 1.532(4) . ?
C18 C23 1.403(3) . ?
C18 C19 1.407(3) . ?
C19 C20 1.390(3) . ?
C19 C24 1.519(3) . ?
C20 C21 1.376(4) . ?
C21 C22 1.365(4) . ?
C22 C23 1.390(4) . ?
C23 C27 1.488(5) . ?
C23 C27A 1.667(7) . ?
C24 C26 1.522(3) . ?
C24 C25 1.527(3) . ?
C30 C31 1.501(4) . ?
C27 C28 1.529(6) . ?
C27 C29 1.531(7) . ?
C27A C28A 1.503(10) . ?
C27A C29A 1.512(9) . ?
